data_7229270
loop_
_publ_author_name
'Meng, Xiangmin'
'Cui, Liansheng'
'Wang, Xingping'
'Zhang, Xiaoyin'
'Zhang, Xia'
'Bi, Shuang-Yu'

_publ_section_title
;
 Syntheses, structural diversity, magnetic properties and dyes absorption
 of various Co(II) MOFs based on a semi-flexible
 4-(3,5-dicarboxylatobenzyloxy)benzoic acid&#x2020;
;
_journal_name_full CrystEngComm
_journal_paper_doi 10.1039/C7CE01229B
_journal_year 2017
_chemical_formula_moiety 'C54 H38 Co2 N10 O14'
_chemical_formula_sum 'C54 H38 Co2 N10 O14'
_chemical_formula_weight 1168.80
_space_group_crystal_system triclinic
_space_group_IT_number 2
_space_group_name_Hall '-P 1'
_space_group_name_H-M_alt 'P -1'
_symmetry_space_group_name_Hall '-P 1'
_symmetry_space_group_name_H-M 'P -1'
_atom_sites_solution_hydrogens geom
_atom_sites_solution_primary dual
_audit_creation_date 2016-09-04
_audit_creation_method
;
Olex2 1.2-beta
(compiled 2016.11.07 svn.r3352 for OlexSys, GUI svn.r5261)
;
_audit_update_record
;
2017-07-02 deposited with the CCDC.
2017-10-04 downloaded from the CCDC.
;
_cell_angle_alpha 88.116(2)
_cell_angle_beta 85.266(2)
_cell_angle_gamma 73.8020(10)
_cell_formula_units_Z 2
_cell_length_a 9.9822(3)
_cell_length_b 14.2046(4)
_cell_length_c 18.0644(5)
_cell_measurement_reflns_used 4762
_cell_measurement_temperature 170
_cell_measurement_theta_max 24.93
_cell_measurement_theta_min 2.43
_cell_volume 2451.21(12)
_computing_molecular_graphics 'Olex2 (Dolomanov et al., 2009)'
_computing_publication_material 'Olex2 (Dolomanov et al., 2009)'
_computing_structure_refinement 'ShelXL (Sheldrick, 2015)'
_computing_structure_solution 'ShelXT (Sheldrick, 2015)'
_diffrn_ambient_temperature 170
_diffrn_measured_fraction_theta_full 0.989
_diffrn_measured_fraction_theta_max 0.976
_diffrn_measurement_device_type 'Bruker APEX-II CCD'
_diffrn_measurement_method '\f and \w scans'
_diffrn_radiation_monochromator graphite
_diffrn_radiation_type MoK\a
_diffrn_radiation_wavelength 0.71073
_diffrn_reflns_av_unetI/netI 0.0706
_diffrn_reflns_Laue_measured_fraction_full 0.989
_diffrn_reflns_Laue_measured_fraction_max 0.976
_diffrn_reflns_number 11116
_diffrn_reflns_point_group_measured_fraction_full 0.989
_diffrn_reflns_point_group_measured_fraction_max 0.976
_diffrn_reflns_theta_full 26.000
_diffrn_reflns_theta_max 27.621
_diffrn_reflns_theta_min 1.131
_diffrn_standards_number 0
_exptl_absorpt_coefficient_mu 0.760
_exptl_absorpt_correction_T_max 0.902
_exptl_absorpt_correction_T_min 0.821
_exptl_absorpt_correction_type multi-scan
_exptl_absorpt_process_details Bruker;TWINABS;2012
_exptl_crystal_colour violet
_exptl_crystal_colour_primary violet
_exptl_crystal_density_diffrn 1.584
_exptl_crystal_description block
_exptl_crystal_F_000 1196
_exptl_crystal_size_max 0.26
_exptl_crystal_size_mid 0.17
_exptl_crystal_size_min 0.12
_refine_diff_density_max 1.845
_refine_diff_density_min -1.786
_refine_diff_density_rms 0.148
_refine_ls_extinction_method none
_refine_ls_goodness_of_fit_ref 1.059
_refine_ls_hydrogen_treatment constr
_refine_ls_matrix_type full
_refine_ls_number_parameters 723
_refine_ls_number_reflns 11116
_refine_ls_number_restraints 0
_refine_ls_restrained_S_all 1.059
_refine_ls_R_factor_all 0.1035
_refine_ls_R_factor_gt 0.0733
_refine_ls_shift/su_max 0.001
_refine_ls_shift/su_mean 0.000
_refine_ls_structure_factor_coef Fsqd
_refine_ls_weighting_details 'w=1/[\s^2^(Fo^2^)+(0.1561P)^2^+3.5571P] where P=(Fo^2^+2Fc^2^)/3'
_refine_ls_weighting_scheme calc
_refine_ls_wR_factor_gt 0.2228
_refine_ls_wR_factor_ref 0.2419
_reflns_Friedel_coverage 0.000
_reflns_number_gt 8008
_reflns_number_total 11116
_reflns_threshold_expression 'I > 2\s(I)'
_cod_data_source_file c7ce01229b2.cif
_cod_data_source_block zz
_cod_database_code 7229270
_shelx_space_group_comment
;
The symmetry employed for this shelxl refinement is uniquely defined
by the following loop, which should always be used as a source of
symmetry information in preference to the above space-group names.
They are only intended as comments.
;
_olex2_refinement_description
;
1. Fixed Uiso
 At 1.2 times of:
  All C(H) groups, All C(H,H) groups
 At 1.5 times of:
  All O(H) groups
2.a Secondary CH2 refined with riding coordinates:
 C20(H20A,H20B), C47(H47A,H47B)
2.b Aromatic/amide H refined with riding coordinates:
 C1(H1), C2(H2), C3(H3), C5(H5), C7(H7A), C8(H8), C9(H9), C10(H10), C11(H11),
 C14(H14A), C16(H16), C18(H18), C22(H22), C23(H23), C25(H25), C26(H26),
 C28(H28), C30(H30), C32(H32), C33(H33), C34(H34), C35(H35), C36(H36), C37(H37),
  C38(H38), C41(H41), C43(H43), C45(H45), C49(H49), C50(H50), C52(H52), C53(H53)
2.c Idealised tetrahedral OH refined as rotating group:
 O7(H7), O14(H14)
;
_shelx_shelxl_version_number 2014/7
_olex2_submission_special_instructions 'No special instructions were received'

loop_
_space_group_symop_operation_xyz
'x, y, z'
'-x, -y, -z'

loop_
_atom_site_label
_atom_site_type_symbol
_atom_site_fract_x
_atom_site_fract_y
_atom_site_fract_z
_atom_site_U_iso_or_equiv
_atom_site_adp_type
_atom_site_occupancy
_atom_site_site_symmetry_order
_atom_site_calc_flag
_atom_site_refinement_flags_posn
Co1 Co 0.64491(6) 0.81332(4) 0.39335(3) 0.01727(17) Uani 1 1 d .
Co2 Co 0.41782(6) 0.66166(4) -0.09328(3) 0.01772(17) Uani 1 1 d .
O1 O 0.3773(4) 0.7713(2) 0.3699(2) 0.0381(9) Uani 1 1 d .
O2 O 0.4467(3) 0.9035(2) 0.38340(18) 0.0260(7) Uani 1 1 d .
O3 O -0.1318(4) 0.8015(2) 0.4005(2) 0.0324(8) Uani 1 1 d .
O4 O -0.2861(3) 0.9448(2) 0.40697(18) 0.0267(7) Uani 1 1 d .
O5 O 0.0860(4) 1.2348(2) 0.36168(18) 0.0312(8) Uani 1 1 d .
O6 O 0.2907(7) 1.5925(4) 0.4646(2) 0.0713(17) Uani 1 1 d .
O7 O 0.2800(4) 1.6231(3) 0.3446(2) 0.0389(9) Uani 1 1 d .
H7 H 0.3200 1.6655 0.3543 0.058 Uiso 1 1 calc GR
O8 O 0.6171(3) 0.5848(2) -0.12141(18) 0.0251(7) Uani 1 1 d .
O9 O 0.6855(3) 0.7198(2) -0.1231(2) 0.0305(8) Uani 1 1 d .
O10 O 1.1761(4) 0.6812(2) -0.0576(2) 0.0331(8) Uani 1 1 d .
O11 O 1.3339(3) 0.5405(2) -0.07599(18) 0.0264(7) Uani 1 1 d .
O12 O 0.9586(4) 0.2624(2) -0.15273(19) 0.0349(9) Uani 1 1 d .
O13 O 0.6942(5) -0.0831(3) -0.0422(2) 0.0553(12) Uani 1 1 d .
O14 O 0.7892(5) -0.1329(3) -0.1548(2) 0.0414(10) Uani 1 1 d .
H14 H 0.7609 -0.1820 -0.1424 0.062 Uiso 1 1 calc GR
N1 N 0.5865(4) 0.8005(3) 0.5060(2) 0.0236(8) Uani 1 1 d .
N2 N 0.4877(4) 0.7522(3) 0.6084(2) 0.0217(8) Uani 1 1 d .
N3 N 0.3925(4) 0.6458(3) 0.78486(19) 0.0207(8) Uani 1 1 d .
N4 N 0.2800(4) 0.4838(3) 0.66592(19) 0.0217(8) Uani 1 1 d .
N5 N 0.2854(4) 0.3372(3) 0.62742(19) 0.0192(7) Uani 1 1 d .
N6 N 0.6556(4) 0.8310(3) 0.27046(19) 0.0205(8) Uani 1 1 d .
N7 N 0.6876(4) 1.0334(3) 0.14819(19) 0.0215(8) Uani 1 1 d .
N8 N 0.6605(4) 1.1879(3) 0.11734(19) 0.0194(7) Uani 1 1 d .
N9 N 0.5048(4) 0.7531(3) 0.11369(19) 0.0196(8) Uani 1 1 d .
N10 N 0.4581(4) 0.6845(3) 0.0148(2) 0.0213(8) Uani 1 1 d .
C1 C 0.5475(5) 0.7279(3) 0.5392(2) 0.0229(9) Uani 1 1 d .
H1 H 0.5598 0.6659 0.5173 0.028 Uiso 1 1 calc R
C2 C 0.5462(5) 0.8771(3) 0.5555(2) 0.0256(10) Uani 1 1 d .
H2 H 0.5582 0.9406 0.5464 0.031 Uiso 1 1 calc R
C3 C 0.4874(6) 0.8480(3) 0.6187(3) 0.0288(10) Uani 1 1 d .
H3 H 0.4524 0.8862 0.6619 0.035 Uiso 1 1 calc R
C4 C 0.4347(5) 0.6913(3) 0.6595(2) 0.0229(9) Uani 1 1 d .
C5 C 0.3788(5) 0.6203(3) 0.6331(2) 0.0229(9) Uani 1 1 d .
H5 H 0.3720 0.6128 0.5816 0.027 Uiso 1 1 calc R
C6 C 0.3339(5) 0.5615(3) 0.6865(2) 0.0210(9) Uani 1 1 d .
C7 C 0.3423(5) 0.5750(3) 0.7610(2) 0.0216(9) Uani 1 1 d .
H7A H 0.3117 0.5330 0.7964 0.026 Uiso 1 1 calc R
C8 C 0.4399(5) 0.7015(3) 0.7344(2) 0.0214(9) Uani 1 1 d .
H8 H 0.4790 0.7501 0.7509 0.026 Uiso 1 1 calc R
C9 C 0.3552(5) 0.4029(3) 0.6283(2) 0.0195(8) Uani 1 1 d .
H9 H 0.4468 0.3948 0.6054 0.023 Uiso 1 1 calc R
C10 C 0.1570(5) 0.3787(3) 0.6663(3) 0.0253(10) Uani 1 1 d .
H10 H 0.0829 0.3487 0.6741 0.030 Uiso 1 1 calc R
C11 C 0.1539(5) 0.4681(4) 0.6911(3) 0.0269(10) Uani 1 1 d .
H11 H 0.0797 0.5114 0.7200 0.032 Uiso 1 1 calc R
C12 C 0.3518(5) 0.8618(3) 0.3797(2) 0.0219(9) Uani 1 1 d .
C13 C 0.2029(4) 0.9247(3) 0.3896(2) 0.0204(9) Uani 1 1 d .
C14 C 0.0920(5) 0.8822(3) 0.3940(2) 0.0197(9) Uani 1 1 d .
H14A H 0.1103 0.8130 0.3914 0.024 Uiso 1 1 calc R
C15 C -0.0444(4) 0.9410(3) 0.4022(2) 0.0192(9) Uani 1 1 d .
C16 C -0.0721(5) 1.0428(3) 0.4088(2) 0.0200(9) Uani 1 1 d .
H16 H -0.1660 1.0824 0.4160 0.024 Uiso 1 1 calc R
C17 C 0.0379(5) 1.0859(3) 0.4049(2) 0.0230(9) Uani 1 1 d .
C18 C 0.1739(5) 1.0257(3) 0.3944(2) 0.0232(9) Uani 1 1 d .
H18 H 0.2493 1.0547 0.3905 0.028 Uiso 1 1 calc R
C19 C -0.1615(5) 0.8932(3) 0.4044(2) 0.0199(9) Uani 1 1 d .
C20 C 0.0109(5) 1.1937(3) 0.4195(3) 0.0286(10) Uani 1 1 d .
H20A H -0.0905 1.2269 0.4199 0.034 Uiso 1 1 calc R
H20B H 0.0428 1.2031 0.4684 0.034 Uiso 1 1 calc R
C21 C 0.1216(5) 1.3176(3) 0.3756(3) 0.0255(10) Uani 1 1 d .
C22 C 0.1044(5) 1.3632(3) 0.4446(3) 0.0273(10) Uani 1 1 d .
H22 H 0.0603 1.3383 0.4864 0.033 Uiso 1 1 calc R
C23 C 0.1520(5) 1.4446(4) 0.4516(3) 0.0298(10) Uani 1 1 d .
H23 H 0.1431 1.4734 0.4991 0.036 Uiso 1 1 calc R
C24 C 0.2118(5) 1.4853(4) 0.3922(3) 0.0269(10) Uani 1 1 d .
C25 C 0.2253(5) 1.4418(4) 0.3217(3) 0.0276(10) Uani 1 1 d .
H25 H 0.2634 1.4699 0.2796 0.033 Uiso 1 1 calc R
C26 C 0.1829(5) 1.3582(3) 0.3144(3) 0.0269(10) Uani 1 1 d .
H26 H 0.1955 1.3277 0.2674 0.032 Uiso 1 1 calc R
C27 C 0.2638(6) 1.5721(4) 0.4051(3) 0.0348(12) Uani 1 1 d .
C28 C 0.6859(5) 0.9117(3) 0.2430(2) 0.0248(10) Uani 1 1 d .
H28 H 0.7302 0.9464 0.2726 0.030 Uiso 1 1 calc R
C29 C 0.6539(5) 0.9458(3) 0.1719(2) 0.0225(9) Uani 1 1 d .
C30 C 0.5902(5) 0.8965(3) 0.1278(2) 0.0205(9) Uani 1 1 d .
H30 H 0.5661 0.9196 0.0794 0.025 Uiso 1 1 calc R
C31 C 0.5625(5) 0.8114(3) 0.1573(2) 0.0213(9) Uani 1 1 d .
C32 C 0.5970(5) 0.7813(3) 0.2285(2) 0.0216(9) Uani 1 1 d .
H32 H 0.5780 0.7230 0.2479 0.026 Uiso 1 1 calc R
C33 C 0.6004(5) 1.1164(3) 0.1226(2) 0.0214(9) Uani 1 1 d .
H33 H 0.5078 1.1223 0.1100 0.026 Uiso 1 1 calc R
C34 C 0.7931(5) 1.1487(3) 0.1411(2) 0.0247(9) Uani 1 1 d .
H34 H 0.8614 1.1835 0.1432 0.030 Uiso 1 1 calc R
C35 C 0.8111(5) 1.0540(3) 0.1607(3) 0.0270(10) Uani 1 1 d .
H35 H 0.8920 1.0103 0.1793 0.032 Uiso 1 1 calc R
C36 C 0.5131(5) 0.7513(3) 0.0384(2) 0.0222(9) Uani 1 1 d .
H36 H 0.5531 0.7927 0.0068 0.027 Uiso 1 1 calc R
C37 C 0.4410(5) 0.6811(3) 0.1393(2) 0.0238(9) Uani 1 1 d .
H37 H 0.4208 0.6640 0.1894 0.029 Uiso 1 1 calc R
C38 C 0.4140(5) 0.6405(3) 0.0765(3) 0.0258(10) Uani 1 1 d .
H38 H 0.3705 0.5889 0.0761 0.031 Uiso 1 1 calc R
C39 C 0.7119(5) 0.6279(3) -0.1208(2) 0.0195(9) Uani 1 1 d .
C40 C 0.8581(4) 0.5642(3) -0.1139(2) 0.0176(8) Uani 1 1 d .
C41 C 0.9625(5) 0.6053(3) -0.0962(2) 0.0197(9) Uani 1 1 d .
H41 H 0.9433 0.6743 -0.0920 0.024 Uiso 1 1 calc R
C42 C 1.0960(4) 0.5444(3) -0.0846(2) 0.0189(9) Uani 1 1 d .
C43 C 1.1230(5) 0.4435(3) -0.0896(2) 0.0215(9) Uani 1 1 d .
H43 H 1.2137 0.4023 -0.0817 0.026 Uiso 1 1 calc R
C44 C 1.0169(5) 0.4019(3) -0.1062(2) 0.0223(9) Uani 1 1 d .
C45 C 0.8869(5) 0.4628(3) -0.1193(2) 0.0205(9) Uani 1 1 d .
H45 H 0.8156 0.4352 -0.1322 0.025 Uiso 1 1 calc R
C46 C 1.2092(5) 0.5901(3) -0.0698(2) 0.0220(9) Uani 1 1 d .
C47 C 1.0429(6) 0.2916(4) -0.1025(4) 0.0377(13) Uani 1 1 d .
H47A H 1.1430 0.2592 -0.1159 0.045 Uiso 1 1 calc R
H47B H 1.0195 0.2713 -0.0512 0.045 Uiso 1 1 calc R
C48 C 0.9119(5) 0.1818(3) -0.1355(3) 0.0259(10) Uani 1 1 d .
C49 C 0.8792(6) 0.1355(4) -0.1964(3) 0.0306(11) Uani 1 1 d .
H49 H 0.8903 0.1605 -0.2452 0.037 Uiso 1 1 calc R
C50 C 0.8313(5) 0.0542(4) -0.1853(3) 0.0279(10) Uani 1 1 d .
H50 H 0.8109 0.0226 -0.2267 0.033 Uiso 1 1 calc R
C51 C 0.8122(5) 0.0175(3) -0.1143(3) 0.0264(10) Uani 1 1 d .
C52 C 0.8392(6) 0.0661(4) -0.0546(3) 0.0325(11) Uani 1 1 d .
H52 H 0.8202 0.0441 -0.0056 0.039 Uiso 1 1 calc R
C53 C 0.8928(6) 0.1456(4) -0.0642(3) 0.0367(13) Uani 1 1 d .
H53 H 0.9163 0.1753 -0.0226 0.044 Uiso 1 1 calc R
C54 C 0.7598(6) -0.0701(4) -0.0990(3) 0.0321(11) Uani 1 1 d .

loop_
_atom_site_aniso_label
_atom_site_aniso_U_11
_atom_site_aniso_U_22
_atom_site_aniso_U_33
_atom_site_aniso_U_23
_atom_site_aniso_U_13
_atom_site_aniso_U_12
Co1 0.0182(3) 0.0149(3) 0.0203(3) -0.0007(2) -0.0007(2) -0.0075(2)
Co2 0.0197(3) 0.0150(3) 0.0202(3) -0.0020(2) -0.0038(2) -0.0069(2)
O1 0.0258(19) 0.0173(18) 0.072(3) -0.0060(16) 0.0012(17) -0.0078(15)
O2 0.0187(16) 0.0245(17) 0.0368(18) -0.0014(14) -0.0027(13) -0.0090(13)
O3 0.0248(18) 0.0229(18) 0.054(2) -0.0079(15) -0.0004(15) -0.0136(15)
O4 0.0186(16) 0.0266(18) 0.0374(18) 0.0033(14) -0.0043(13) -0.0103(14)
O5 0.049(2) 0.0208(17) 0.0296(17) -0.0007(13) 0.0003(15) -0.0205(16)
O6 0.134(5) 0.070(3) 0.043(2) 0.011(2) -0.027(3) -0.079(4)
O7 0.048(2) 0.032(2) 0.043(2) 0.0016(16) -0.0073(17) -0.0218(18)
O8 0.0201(16) 0.0201(16) 0.0372(18) -0.0025(13) -0.0059(13) -0.0077(13)
O9 0.0251(18) 0.0144(17) 0.052(2) 0.0036(14) -0.0042(15) -0.0051(14)
O10 0.037(2) 0.0205(18) 0.048(2) 0.0015(15) -0.0147(16) -0.0156(16)
O11 0.0202(17) 0.0306(19) 0.0316(17) -0.0068(14) -0.0024(13) -0.0116(14)
O12 0.048(2) 0.0226(19) 0.041(2) -0.0042(15) -0.0001(17) -0.0209(17)
O13 0.081(3) 0.056(3) 0.043(2) -0.016(2) 0.026(2) -0.050(3)
O14 0.066(3) 0.029(2) 0.038(2) -0.0113(16) 0.0120(18) -0.032(2)
N1 0.030(2) 0.0165(19) 0.0248(19) 0.0000(14) 0.0065(15) -0.0092(16)
N2 0.027(2) 0.0179(19) 0.0226(18) -0.0020(14) 0.0019(15) -0.0109(16)
N3 0.027(2) 0.0166(18) 0.0192(17) -0.0058(14) -0.0060(14) -0.0054(15)
N4 0.027(2) 0.0176(19) 0.0219(18) -0.0030(14) 0.0010(15) -0.0085(16)
N5 0.0187(18) 0.0168(18) 0.0242(18) -0.0015(14) -0.0026(14) -0.0079(15)
N6 0.0245(19) 0.0198(19) 0.0177(17) 0.0042(14) 0.0010(14) -0.0079(16)
N7 0.028(2) 0.0174(19) 0.0220(18) 0.0008(14) -0.0048(15) -0.0097(16)
N8 0.0241(19) 0.0157(18) 0.0205(17) -0.0013(13) -0.0024(14) -0.0089(15)
N9 0.0225(19) 0.0159(19) 0.0217(17) 0.0011(14) -0.0034(14) -0.0070(15)
N10 0.0212(19) 0.0198(19) 0.0262(18) -0.0043(15) -0.0085(14) -0.0087(15)
C1 0.029(2) 0.016(2) 0.023(2) -0.0023(17) 0.0002(17) -0.0064(19)
C2 0.030(3) 0.021(2) 0.028(2) -0.0009(18) -0.0008(18) -0.011(2)
C3 0.042(3) 0.017(2) 0.027(2) -0.0066(18) 0.005(2) -0.009(2)
C4 0.026(2) 0.015(2) 0.027(2) -0.0033(17) 0.0016(17) -0.0054(18)
C5 0.029(2) 0.022(2) 0.018(2) -0.0020(17) 0.0005(17) -0.0070(19)
C6 0.023(2) 0.017(2) 0.023(2) -0.0020(16) -0.0017(16) -0.0044(18)
C7 0.025(2) 0.018(2) 0.024(2) -0.0018(17) 0.0018(17) -0.0091(18)
C8 0.026(2) 0.016(2) 0.025(2) -0.0038(16) 0.0010(17) -0.0109(18)
C9 0.022(2) 0.019(2) 0.0182(19) -0.0025(16) 0.0012(16) -0.0071(18)
C10 0.019(2) 0.021(2) 0.035(2) -0.0042(19) 0.0020(18) -0.0064(19)
C11 0.021(2) 0.025(2) 0.035(2) -0.0074(19) 0.0032(18) -0.0072(19)
C12 0.020(2) 0.020(2) 0.027(2) -0.0004(17) -0.0033(17) -0.0074(18)
C13 0.018(2) 0.019(2) 0.026(2) -0.0006(17) -0.0015(16) -0.0085(18)
C14 0.025(2) 0.017(2) 0.020(2) 0.0001(16) -0.0029(16) -0.0101(18)
C15 0.020(2) 0.017(2) 0.022(2) 0.0007(16) -0.0030(16) -0.0082(17)
C16 0.017(2) 0.020(2) 0.023(2) 0.0011(16) -0.0009(16) -0.0076(18)
C17 0.025(2) 0.020(2) 0.027(2) -0.0008(17) -0.0022(17) -0.0110(19)
C18 0.023(2) 0.022(2) 0.029(2) -0.0021(18) -0.0028(17) -0.0130(19)
C19 0.021(2) 0.028(2) 0.0153(18) -0.0012(16) -0.0026(15) -0.0138(19)
C20 0.028(3) 0.020(2) 0.038(3) -0.0014(19) 0.002(2) -0.009(2)
C21 0.033(3) 0.019(2) 0.028(2) 0.0054(18) -0.0066(19) -0.012(2)
C22 0.034(3) 0.021(2) 0.030(2) -0.0021(18) -0.0014(19) -0.012(2)
C23 0.035(3) 0.023(3) 0.033(2) -0.0006(19) -0.007(2) -0.010(2)
C24 0.024(2) 0.022(2) 0.038(3) 0.0046(19) -0.0080(19) -0.009(2)
C25 0.029(3) 0.022(2) 0.033(2) 0.0046(19) -0.0031(19) -0.009(2)
C26 0.031(3) 0.023(2) 0.028(2) -0.0003(18) 0.0015(19) -0.011(2)
C27 0.036(3) 0.036(3) 0.038(3) 0.006(2) -0.007(2) -0.018(2)
C28 0.035(3) 0.019(2) 0.024(2) -0.0021(17) -0.0053(18) -0.011(2)
C29 0.030(2) 0.013(2) 0.026(2) 0.0002(16) -0.0005(18) -0.0093(19)
C30 0.023(2) 0.018(2) 0.0194(19) -0.0003(16) -0.0016(16) -0.0050(18)
C31 0.021(2) 0.020(2) 0.023(2) -0.0044(17) -0.0005(16) -0.0043(18)
C32 0.026(2) 0.016(2) 0.025(2) -0.0040(17) 0.0020(17) -0.0099(18)
C33 0.023(2) 0.020(2) 0.023(2) 0.0007(17) -0.0063(17) -0.0077(18)
C34 0.025(2) 0.020(2) 0.030(2) -0.0028(18) -0.0037(18) -0.0081(19)
C35 0.024(2) 0.021(2) 0.037(3) 0.0017(19) -0.0069(19) -0.0069(19)
C36 0.026(2) 0.021(2) 0.023(2) -0.0012(17) -0.0052(17) -0.0106(19)
C37 0.022(2) 0.027(2) 0.024(2) 0.0049(18) 0.0030(17) -0.0116(19)
C38 0.023(2) 0.019(2) 0.038(3) -0.0051(19) -0.0036(19) -0.0095(19)
C39 0.022(2) 0.018(2) 0.020(2) 0.0005(16) -0.0037(16) -0.0085(18)
C40 0.018(2) 0.018(2) 0.0175(19) 0.0014(15) 0.0003(15) -0.0073(17)
C41 0.024(2) 0.019(2) 0.019(2) -0.0009(16) -0.0008(16) -0.0108(18)
C42 0.020(2) 0.024(2) 0.0155(18) -0.0009(16) -0.0020(15) -0.0105(18)
C43 0.021(2) 0.022(2) 0.022(2) 0.0014(17) -0.0010(16) -0.0055(18)
C44 0.026(2) 0.018(2) 0.025(2) -0.0027(17) 0.0013(17) -0.0088(18)
C45 0.021(2) 0.023(2) 0.022(2) -0.0035(16) 0.0007(16) -0.0121(18)
C46 0.026(2) 0.026(2) 0.019(2) 0.0060(17) -0.0065(17) -0.015(2)
C47 0.027(3) 0.018(3) 0.072(4) 0.000(2) -0.009(2) -0.010(2)
C48 0.028(2) 0.013(2) 0.038(3) -0.0060(18) 0.0002(19) -0.0095(19)
C49 0.042(3) 0.021(2) 0.030(2) -0.0007(19) -0.006(2) -0.010(2)
C50 0.031(3) 0.025(3) 0.032(2) -0.0019(19) -0.0080(19) -0.012(2)
C51 0.030(3) 0.019(2) 0.032(2) -0.0066(18) 0.0015(19) -0.011(2)
C52 0.043(3) 0.033(3) 0.027(2) -0.009(2) 0.007(2) -0.021(2)
C53 0.053(3) 0.038(3) 0.027(2) -0.013(2) 0.006(2) -0.026(3)
C54 0.039(3) 0.028(3) 0.033(3) -0.003(2) 0.001(2) -0.015(2)

loop_
_atom_type_symbol
_atom_type_description
_atom_type_scat_dispersion_real
_atom_type_scat_dispersion_imag
_atom_type_scat_source
C C 0.0033 0.0016 'International Tables Vol C Tables 4.2.6.8 and 6.1.1.4'
H H 0.0000 0.0000 'International Tables Vol C Tables 4.2.6.8 and 6.1.1.4'
Co Co 0.3494 0.9721 'International Tables Vol C Tables 4.2.6.8 and 6.1.1.4'
N N 0.0061 0.0033 'International Tables Vol C Tables 4.2.6.8 and 6.1.1.4'
O O 0.0106 0.0060 'International Tables Vol C Tables 4.2.6.8 and 6.1.1.4'

loop_
_geom_angle_atom_site_label_1
_geom_angle_atom_site_label_2
_geom_angle_atom_site_label_3
_geom_angle
_geom_angle_site_symmetry_1
_geom_angle_site_symmetry_3
O2 Co1 O3 147.29(13) . 1_655
O2 Co1 O4 88.07(12) . 1_655
O2 Co1 N1 87.19(14) . .
O2 Co1 N5 126.77(13) . 2_666
O2 Co1 N6 81.50(13) . .
O3 Co1 N6 93.88(14) 1_655 .
O4 Co1 O3 59.59(12) 1_655 1_655
O4 Co1 N6 91.85(13) 1_655 .
N1 Co1 O3 99.24(15) . 1_655
N1 Co1 O4 94.42(13) . 1_655
N1 Co1 N5 96.23(14) . 2_666
N1 Co1 N6 166.87(15) . .
N5 Co1 O3 84.66(13) 2_666 1_655
N5 Co1 O4 143.91(13) 2_666 1_655
N5 Co1 N6 85.35(14) 2_666 .
O8 Co2 O10 155.01(12) . 1_455
O8 Co2 O11 97.28(13) . 1_455
O8 Co2 N3 83.13(13) . 1_554
O8 Co2 N8 122.86(13) . 2_675
O8 Co2 N10 93.57(14) . .
O11 Co2 O10 57.74(12) 1_455 1_455
O11 Co2 N3 85.75(13) 1_455 1_554
N3 Co2 O10 93.59(13) 1_554 1_455
N8 Co2 O10 81.01(13) 2_675 1_455
N8 Co2 O11 136.37(13) 2_675 1_455
N8 Co2 N3 83.12(13) 2_675 1_554
N10 Co2 O10 91.76(13) . 1_455
N10 Co2 O11 100.28(13) . 1_455
N10 Co2 N3 173.48(14) . 1_554
N10 Co2 N8 94.04(14) . 2_675
C12 O2 Co1 116.2(3) . .
C19 O3 Co1 89.3(3) . 1_455
C19 O4 Co1 89.9(3) . 1_455
C21 O5 C20 119.0(4) . .
C27 O7 H7 109.5 . .
C39 O8 Co2 118.4(3) . .
C46 O10 Co2 82.9(3) . 1_655
C46 O11 Co2 95.7(3) . 1_655
C48 O12 C47 119.0(4) . .
C54 O14 H14 109.5 . .
C1 N1 Co1 127.3(3) . .
C1 N1 C2 105.6(4) . .
C2 N1 Co1 125.1(3) . .
C1 N2 C3 106.4(4) . .
C1 N2 C4 126.5(4) . .
C3 N2 C4 127.1(4) . .
C7 N3 Co2 121.5(3) . 1_556
C8 N3 Co2 120.0(3) . 1_556
C8 N3 C7 118.2(4) . .
C9 N4 C6 124.9(4) . .
C9 N4 C11 107.3(4) . .
C11 N4 C6 126.8(4) . .
C9 N5 Co1 130.6(3) . 2_666
C9 N5 C10 105.6(4) . .
C10 N5 Co1 121.3(3) . 2_666
C28 N6 Co1 116.6(3) . .
C32 N6 Co1 121.2(3) . .
C32 N6 C28 119.4(4) . .
C33 N7 C29 127.3(4) . .
C33 N7 C35 107.4(4) . .
C35 N7 C29 124.3(4) . .
C33 N8 Co2 131.8(3) . 2_675
C33 N8 C34 105.9(4) . .
C34 N8 Co2 121.9(3) . 2_675
C36 N9 C31 125.8(4) . .
C36 N9 C37 107.0(3) . .
C37 N9 C31 127.0(4) . .
C36 N10 Co2 127.9(3) . .
C36 N10 C38 106.6(4) . .
C38 N10 Co2 125.0(3) . .
N1 C1 N2 111.7(4) . .
N1 C1 H1 124.2 . .
N2 C1 H1 124.2 . .
N1 C2 H2 125.2 . .
C3 C2 N1 109.6(4) . .
C3 C2 H2 125.2 . .
N2 C3 H3 126.7 . .
C2 C3 N2 106.6(4) . .
C2 C3 H3 126.7 . .
C5 C4 N2 119.5(4) . .
C8 C4 N2 120.1(4) . .
C8 C4 C5 120.4(4) . .
C4 C5 H5 122.1 . .
C6 C5 C4 115.9(4) . .
C6 C5 H5 122.1 . .
C5 C6 N4 120.9(4) . .
C7 C6 N4 118.1(4) . .
C7 C6 C5 121.0(4) . .
N3 C7 C6 121.8(4) . .
N3 C7 H7A 119.1 . .
C6 C7 H7A 119.1 . .
N3 C8 C4 122.6(4) . .
N3 C8 H8 118.7 . .
C4 C8 H8 118.7 . .
N4 C9 H9 124.3 . .
N5 C9 N4 111.4(4) . .
N5 C9 H9 124.3 . .
N5 C10 H10 125.2 . .
C11 C10 N5 109.6(4) . .
C11 C10 H10 125.2 . .
N4 C11 H11 127.0 . .
C10 C11 N4 106.1(4) . .
C10 C11 H11 127.0 . .
O1 C12 O2 122.6(4) . .
O1 C12 C13 120.2(4) . .
O2 C12 C13 117.2(4) . .
C14 C13 C12 120.5(4) . .
C18 C13 C12 120.5(4) . .
C18 C13 C14 119.1(4) . .
C13 C14 H14A 120.1 . .
C15 C14 C13 119.9(4) . .
C15 C14 H14A 120.1 . .
C14 C15 C16 120.4(4) . .
C14 C15 C19 118.6(4) . .
C16 C15 C19 121.0(4) . .
C15 C16 H16 119.9 . .
C17 C16 C15 120.1(4) . .
C17 C16 H16 119.9 . .
C16 C17 C20 120.7(4) . .
C18 C17 C16 118.5(4) . .
C18 C17 C20 120.5(4) . .
C13 C18 C17 122.0(4) . .
C13 C18 H18 119.0 . .
C17 C18 H18 119.0 . .
O3 C19 C15 118.8(4) . .
O4 C19 O3 121.0(4) . .
O4 C19 C15 120.1(4) . .
O5 C20 C17 108.5(4) . .
O5 C20 H20A 110.0 . .
O5 C20 H20B 110.0 . .
C17 C20 H20A 110.0 . .
C17 C20 H20B 110.0 . .
H20A C20 H20B 108.4 . .
O5 C21 C22 125.7(4) . .
O5 C21 C26 115.4(4) . .
C22 C21 C26 118.9(4) . .
C21 C22 H22 120.3 . .
C23 C22 C21 119.5(4) . .
C23 C22 H22 120.3 . .
C22 C23 H23 118.8 . .
C24 C23 C22 122.3(5) . .
C24 C23 H23 118.8 . .
C23 C24 C25 118.6(4) . .
C23 C24 C27 118.8(4) . .
C25 C24 C27 122.6(4) . .
C24 C25 H25 120.1 . .
C26 C25 C24 119.8(4) . .
C26 C25 H25 120.1 . .
C21 C26 H26 119.6 . .
C25 C26 C21 120.9(4) . .
C25 C26 H26 119.6 . .
O6 C27 O7 122.7(5) . .
O6 C27 C24 123.2(5) . .
O7 C27 C24 114.1(4) . .
N6 C28 H28 119.4 . .
N6 C28 C29 121.2(4) . .
C29 C28 H28 119.4 . .
C28 C29 N7 117.0(4) . .
C30 C29 N7 122.5(4) . .
C30 C29 C28 120.5(4) . .
C29 C30 H30 121.5 . .
C29 C30 C31 117.1(4) . .
C31 C30 H30 121.5 . .
C30 C31 N9 120.5(4) . .
C32 C31 N9 119.8(4) . .
C32 C31 C30 119.7(4) . .
N6 C32 C31 122.2(4) . .
N6 C32 H32 118.9 . .
C31 C32 H32 118.9 . .
N7 C33 H33 124.5 . .
N8 C33 N7 111.0(4) . .
N8 C33 H33 124.5 . .
N8 C34 H34 125.1 . .
C35 C34 N8 109.8(4) . .
C35 C34 H34 125.1 . .
N7 C35 H35 127.1 . .
C34 C35 N7 105.9(4) . .
C34 C35 H35 127.1 . .
N9 C36 H36 124.5 . .
N10 C36 N9 111.0(4) . .
N10 C36 H36 124.5 . .
N9 C37 H37 127.5 . .
C38 C37 N9 105.1(4) . .
C38 C37 H37 127.5 . .
N10 C38 C37 110.3(4) . .
N10 C38 H38 124.8 . .
C37 C38 H38 124.8 . .
O8 C39 C40 116.7(4) . .
O9 C39 O8 122.2(4) . .
O9 C39 C40 121.1(4) . .
C41 C40 C39 120.2(4) . .
C41 C40 C45 119.8(4) . .
C45 C40 C39 119.8(4) . .
C40 C41 H41 120.2 . .
C40 C41 C42 119.7(4) . .
C42 C41 H41 120.2 . .
C41 C42 C46 119.0(4) . .
C43 C42 C41 120.0(4) . .
C43 C42 C46 121.0(4) . .
C42 C43 H43 119.8 . .
C42 C43 C44 120.3(4) . .
C44 C43 H43 119.8 . .
C43 C44 C47 119.6(4) . .
C45 C44 C43 119.1(4) . .
C45 C44 C47 121.1(4) . .
C40 C45 H45 119.4 . .
C44 C45 C40 121.1(4) . .
C44 C45 H45 119.4 . .
O10 C46 C42 118.5(4) . .
O11 C46 O10 121.2(4) . .
O11 C46 C42 120.0(4) . .
O12 C47 C44 109.6(4) . .
O12 C47 H47A 109.7 . .
O12 C47 H47B 109.7 . .
C44 C47 H47A 109.7 . .
C44 C47 H47B 109.7 . .
H47A C47 H47B 108.2 . .
O12 C48 C49 115.2(4) . .
O12 C48 C53 125.2(4) . .
C53 C48 C49 119.5(4) . .
C48 C49 H49 120.0 . .
C50 C49 C48 120.0(5) . .
C50 C49 H49 120.0 . .
C49 C50 H50 119.6 . .
C49 C50 C51 120.8(4) . .
C51 C50 H50 119.6 . .
C50 C51 C54 123.1(4) . .
C52 C51 C50 118.6(4) . .
C52 C51 C54 118.3(4) . .
C51 C52 H52 119.1 . .
C53 C52 C51 121.8(5) . .
C53 C52 H52 119.1 . .
C48 C53 H53 120.4 . .
C52 C53 C48 119.1(5) . .
C52 C53 H53 120.4 . .
O13 C54 O14 122.4(5) . .
O13 C54 C51 124.1(5) . .
O14 C54 C51 113.5(4) . .

loop_
_geom_bond_atom_site_label_1
_geom_bond_atom_site_label_2
_geom_bond_distance
_geom_bond_site_symmetry_2
Co1 O2 2.054(3) .
Co1 O3 2.202(3) 1_655
Co1 O4 2.191(3) 1_655
Co1 N1 2.086(4) .
Co1 N5 2.092(4) 2_666
Co1 N6 2.223(3) .
Co2 O8 2.016(3) .
Co2 O10 2.387(4) 1_455
Co2 O11 2.118(3) 1_455
Co2 N3 2.262(3) 1_554
Co2 N8 2.104(4) 2_675
Co2 N10 2.079(3) .
O1 C12 1.255(5) .
O2 C12 1.258(5) .
O3 Co1 2.202(3) 1_455
O3 C19 1.255(6) .
O4 Co1 2.191(3) 1_455
O4 C19 1.253(6) .
O5 C20 1.438(6) .
O5 C21 1.356(5) .
O6 C27 1.194(6) .
O7 H7 0.8400 .
O7 C27 1.314(6) .
O8 C39 1.263(5) .
O9 C39 1.258(5) .
O10 Co2 2.387(4) 1_655
O10 C46 1.265(6) .
O11 Co2 2.118(3) 1_655
O11 C46 1.246(6) .
O12 C47 1.432(6) .
O12 C48 1.370(5) .
O13 C54 1.207(6) .
O14 H14 0.8400 .
O14 C54 1.328(6) .
N1 C1 1.312(6) .
N1 C2 1.380(6) .
N2 C1 1.353(6) .
N2 C3 1.378(6) .
N2 C4 1.415(6) .
N3 Co2 2.262(3) 1_556
N3 C7 1.339(5) .
N3 C8 1.331(5) .
N4 C6 1.428(6) .
N4 C9 1.353(6) .
N4 C11 1.377(6) .
N5 Co1 2.092(4) 2_666
N5 C9 1.312(5) .
N5 C10 1.393(6) .
N6 C28 1.336(6) .
N6 C32 1.326(5) .
N7 C29 1.421(5) .
N7 C33 1.350(6) .
N7 C35 1.380(6) .
N8 Co2 2.104(4) 2_675
N8 C33 1.314(5) .
N8 C34 1.384(6) .
N9 C31 1.422(5) .
N9 C36 1.357(5) .
N9 C37 1.395(5) .
N10 C36 1.318(5) .
N10 C38 1.362(6) .
C1 H1 0.9500 .
C2 H2 0.9500 .
C2 C3 1.346(6) .
C3 H3 0.9500 .
C4 C5 1.394(6) .
C4 C8 1.372(6) .
C5 H5 0.9500 .
C5 C6 1.384(6) .
C6 C7 1.377(6) .
C7 H7A 0.9500 .
C8 H8 0.9500 .
C9 H9 0.9500 .
C10 H10 0.9500 .
C10 C11 1.353(6) .
C11 H11 0.9500 .
C12 C13 1.505(6) .
C13 C14 1.397(6) .
C13 C18 1.387(6) .
C14 H14A 0.9500 .
C14 C15 1.384(6) .
C15 C16 1.401(6) .
C15 C19 1.504(6) .
C16 H16 0.9500 .
C16 C17 1.395(6) .
C17 C18 1.389(7) .
C17 C20 1.507(6) .
C18 H18 0.9500 .
C20 H20A 0.9900 .
C20 H20B 0.9900 .
C21 C22 1.400(6) .
C21 C26 1.404(6) .
C22 H22 0.9500 .
C22 C23 1.380(6) .
C23 H23 0.9500 .
C23 C24 1.374(7) .
C24 C25 1.414(7) .
C24 C27 1.496(7) .
C25 H25 0.9500 .
C25 C26 1.380(7) .
C26 H26 0.9500 .
C28 H28 0.9500 .
C28 C29 1.387(6) .
C29 C30 1.378(6) .
C30 H30 0.9500 .
C30 C31 1.394(6) .
C31 C32 1.381(6) .
C32 H32 0.9500 .
C33 H33 0.9500 .
C34 H34 0.9500 .
C34 C35 1.347(6) .
C35 H35 0.9500 .
C36 H36 0.9500 .
C37 H37 0.9500 .
C37 C38 1.368(6) .
C38 H38 0.9500 .
C39 C40 1.500(6) .
C40 C41 1.391(6) .
C40 C45 1.392(6) .
C41 H41 0.9500 .
C41 C42 1.400(6) .
C42 C43 1.387(6) .
C42 C46 1.496(6) .
C43 H43 0.9500 .
C43 C44 1.406(6) .
C44 C45 1.378(6) .
C44 C47 1.514(6) .
C45 H45 0.9500 .
C47 H47A 0.9900 .
C47 H47B 0.9900 .
C48 C49 1.405(7) .
C48 C53 1.389(7) .
C49 H49 0.9500 .
C49 C50 1.371(7) .
C50 H50 0.9500 .
C50 C51 1.387(7) .
C51 C52 1.382(6) .
C51 C54 1.489(7) .
C52 H52 0.9500 .
C52 C53 1.379(7) .
C53 H53 0.9500 .

loop_
_geom_torsion_atom_site_label_1
_geom_torsion_atom_site_label_2
_geom_torsion_atom_site_label_3
_geom_torsion_atom_site_label_4
_geom_torsion
_geom_torsion_site_symmetry_1
Co1 O2 C12 O1 -11.8(6) .
Co1 O2 C12 C13 166.7(3) .
Co1 O3 C19 O4 3.8(4) 1_455
Co1 O3 C19 C15 -173.1(3) 1_455
Co1 O4 C19 O3 -3.9(4) 1_455
Co1 O4 C19 C15 173.0(3) 1_455
Co1 N1 C1 N2 -166.3(3) .
Co1 N1 C2 C3 166.8(3) .
Co1 N5 C9 N4 -160.8(3) 2_666
Co1 N5 C10 C11 162.2(3) 2_666
Co1 N6 C28 C29 -159.9(4) .
Co1 N6 C32 C31 159.0(3) .
Co2 O8 C39 O9 -19.5(5) .
Co2 O8 C39 C40 158.1(3) .
Co2 O10 C46 O11 14.8(4) 1_655
Co2 O10 C46 C42 -159.0(3) 1_655
Co2 O11 C46 O10 -16.6(4) 1_655
Co2 O11 C46 C42 157.1(3) 1_655
Co2 N3 C7 C6 -176.3(3) 1_556
Co2 N3 C8 C4 176.2(3) 1_556
Co2 N8 C33 N7 -172.4(3) 2_675
Co2 N8 C34 C35 172.9(3) 2_675
Co2 N10 C36 N9 171.2(3) .
Co2 N10 C38 C37 -171.7(3) .
O1 C12 C13 C14 5.3(6) .
O1 C12 C13 C18 -174.8(4) .
O2 C12 C13 C14 -173.3(4) .
O2 C12 C13 C18 6.7(6) .
O5 C21 C22 C23 176.7(5) .
O5 C21 C26 C25 -179.2(4) .
O8 C39 C40 C41 -165.6(4) .
O8 C39 C40 C45 9.1(6) .
O9 C39 C40 C41 12.0(6) .
O9 C39 C40 C45 -173.3(4) .
O12 C48 C49 C50 -179.9(4) .
O12 C48 C53 C52 177.2(5) .
N1 C2 C3 N2 -1.3(6) .
N2 C4 C5 C6 177.8(4) .
N2 C4 C8 N3 -179.6(4) .
N4 C6 C7 N3 179.5(4) .
N5 C10 C11 N4 1.5(5) .
N6 C28 C29 N7 178.7(4) .
N6 C28 C29 C30 -0.2(7) .
N7 C29 C30 C31 180.0(4) .
N8 C34 C35 N7 0.6(5) .
N9 C31 C32 N6 177.5(4) .
N9 C37 C38 N10 -0.1(5) .
C1 N1 C2 C3 1.8(5) .
C1 N2 C3 C2 0.2(5) .
C1 N2 C4 C5 -31.0(7) .
C1 N2 C4 C8 148.2(5) .
C2 N1 C1 N2 -1.7(5) .
C3 N2 C1 N1 1.0(6) .
C3 N2 C4 C5 148.2(5) .
C3 N2 C4 C8 -32.6(7) .
C4 N2 C1 N1 -179.7(4) .
C4 N2 C3 C2 -179.1(4) .
C4 C5 C6 N4 -177.5(4) .
C4 C5 C6 C7 1.2(7) .
C5 C4 C8 N3 -0.4(7) .
C5 C6 C7 N3 0.8(7) .
C6 N4 C9 N5 169.9(4) .
C6 N4 C11 C10 -170.4(4) .
C7 N3 C8 C4 2.4(7) .
C8 N3 C7 C6 -2.6(6) .
C8 C4 C5 C6 -1.4(7) .
C9 N4 C6 C5 65.5(6) .
C9 N4 C6 C7 -113.2(5) .
C9 N4 C11 C10 -1.1(5) .
C9 N5 C10 C11 -1.3(5) .
C10 N5 C9 N4 0.6(5) .
C11 N4 C6 C5 -127.0(5) .
C11 N4 C6 C7 54.3(6) .
C11 N4 C9 N5 0.4(5) .
C12 C13 C14 C15 -179.3(4) .
C12 C13 C18 C17 -178.8(4) .
C13 C14 C15 C16 -2.3(6) .
C13 C14 C15 C19 178.1(4) .
C14 C13 C18 C17 1.1(7) .
C14 C15 C16 C17 1.9(6) .
C14 C15 C19 O3 1.6(6) .
C14 C15 C19 O4 -175.4(4) .
C15 C16 C17 C18 0.0(6) .
C15 C16 C17 C20 -173.9(4) .
C16 C15 C19 O3 -178.0(4) .
C16 C15 C19 O4 5.0(6) .
C16 C17 C18 C13 -1.5(7) .
C16 C17 C20 O5 -133.0(4) .
C18 C13 C14 C15 0.8(6) .
C18 C17 C20 O5 53.3(6) .
C19 C15 C16 C17 -178.5(4) .
C20 O5 C21 C22 6.8(7) .
C20 O5 C21 C26 -174.3(4) .
C20 C17 C18 C13 172.3(4) .
C21 O5 C20 C17 -155.7(4) .
C21 C22 C23 C24 2.4(8) .
C22 C21 C26 C25 -0.3(7) .
C22 C23 C24 C25 -0.3(8) .
C22 C23 C24 C27 -178.5(5) .
C23 C24 C25 C26 -2.1(7) .
C23 C24 C27 O6 20.5(9) .
C23 C24 C27 O7 -160.8(5) .
C24 C25 C26 C21 2.4(7) .
C25 C24 C27 O6 -157.7(6) .
C25 C24 C27 O7 21.1(7) .
C26 C21 C22 C23 -2.1(7) .
C27 C24 C25 C26 176.0(5) .
C28 N6 C32 C31 -1.6(7) .
C28 C29 C30 C31 -1.1(7) .
C29 N7 C33 N8 169.5(4) .
C29 N7 C35 C34 -170.1(4) .
C29 C30 C31 N9 -176.1(4) .
C29 C30 C31 C32 1.1(7) .
C30 C31 C32 N6 0.2(7) .
C31 N9 C36 N10 175.4(4) .
C31 N9 C37 C38 -175.0(4) .
C32 N6 C28 C29 1.6(7) .
C33 N7 C29 C28 -124.6(5) .
C33 N7 C29 C30 54.4(7) .
C33 N7 C35 C34 -0.7(5) .
C33 N8 C34 C35 -0.3(5) .
C34 N8 C33 N7 -0.2(5) .
C35 N7 C29 C28 42.7(7) .
C35 N7 C29 C30 -138.4(5) .
C35 N7 C33 N8 0.6(5) .
C36 N9 C31 C30 22.9(7) .
C36 N9 C31 C32 -154.4(4) .
C36 N9 C37 C38 -0.3(5) .
C36 N10 C38 C37 0.4(5) .
C37 N9 C31 C30 -163.4(4) .
C37 N9 C31 C32 19.4(7) .
C37 N9 C36 N10 0.6(5) .
C38 N10 C36 N9 -0.7(5) .
C39 C40 C41 C42 175.3(4) .
C39 C40 C45 C44 -173.7(4) .
C40 C41 C42 C43 -1.0(6) .
C40 C41 C42 C46 176.6(4) .
C41 C40 C45 C44 1.0(6) .
C41 C42 C43 C44 0.0(6) .
C41 C42 C46 O10 10.2(6) .
C41 C42 C46 O11 -163.7(4) .
C42 C43 C44 C45 1.6(6) .
C42 C43 C44 C47 -172.8(4) .
C43 C42 C46 O10 -172.2(4) .
C43 C42 C46 O11 13.9(6) .
C43 C44 C45 C40 -2.1(6) .
C43 C44 C47 O12 -152.3(4) .
C45 C40 C41 C42 0.6(6) .
C45 C44 C47 O12 33.5(6) .
C46 C42 C43 C44 -177.6(4) .
C47 O12 C48 C49 -156.3(5) .
C47 O12 C48 C53 25.1(7) .
C47 C44 C45 C40 172.2(4) .
C48 O12 C47 C44 -148.8(4) .
C48 C49 C50 C51 1.1(8) .
C49 C48 C53 C52 -1.4(8) .
C49 C50 C51 C52 1.6(8) .
C49 C50 C51 C54 179.7(5) .
C50 C51 C52 C53 -4.3(8) .
C50 C51 C54 O13 -151.1(6) .
C50 C51 C54 O14 27.5(7) .
C51 C52 C53 C48 4.1(9) .
C52 C51 C54 O13 27.0(9) .
C52 C51 C54 O14 -154.5(5) .
C53 C48 C49 C50 -1.2(8) .
C54 C51 C52 C53 177.6(5) .
